data_1502158
loop_
_publ_author_name
'Chen, Wen-Bing'
'Wu, Zhi-Jun'
'Hu, Jing'
'Cun, Lin-Feng'
'Zhang, Xiao-Mei'
'Yuan, Wei-Cheng'

_publ_section_title
;
 Organocatalytic direct asymmetric aldol reactions of 3-isothiocyanato
 oxindoles to ketones: stereocontrolled synthesis of spirooxindoles
 bearing highly congested contiguous tetrasubstituted stereocenters.
;
_journal_issue 9
_journal_name_full 'Organic letters'
_journal_page_first 2472
_journal_page_last 2475
_journal_paper_doi 10.1021/ol200724q
_journal_volume 13
_journal_year 2011
_chemical_absolute_configuration ad
_chemical_formula_sum 'C24 H24 N2 O3 S2'
_chemical_formula_weight 452.57
_chemical_name_systematic
;
 ?
;
_space_group_IT_number 1
_symmetry_cell_setting triclinic
_symmetry_space_group_name_Hall 'P 1'
_symmetry_space_group_name_H-M 'P 1'
_atom_sites_solution_hydrogens geom
_atom_sites_solution_primary direct
_atom_sites_solution_secondary difmap
_audit_creation_method SHELXL-97
_cell_angle_alpha 67.803(4)
_cell_angle_beta 76.579(4)
_cell_angle_gamma 89.515(4)
_cell_formula_units_Z 2
_cell_length_a 9.8593(5)
_cell_length_b 11.3699(6)
_cell_length_c 11.6474(6)
_cell_measurement_reflns_used 4774
_cell_measurement_temperature 291(2)
_cell_measurement_theta_max 69.3078
_cell_measurement_theta_min 4.2274
_cell_volume 1171.33(11)
_computing_cell_refinement 'CrysAlisPro (Oxford Diffraction Ltd.)'
_computing_data_collection 'CrysAlisPro (Oxford Diffraction Ltd.)'
_computing_data_reduction 'CrysAlisPro (Oxford Diffraction Ltd.)'
_computing_molecular_graphics 'Ortep-3 (L. J. Farrugia, 2001)'
_computing_publication_material SHELXL-97
_computing_structure_refinement 'SHELXL-97 (Sheldrick, 1997)'
_computing_structure_solution 'SHELXS-97 (Sheldrick, 1997)'
_diffrn_ambient_temperature 291(2)
_diffrn_detector_area_resol_mean 15.9149
_diffrn_measured_fraction_theta_full 0.973
_diffrn_measured_fraction_theta_max 0.973
_diffrn_measurement_device_type 'Gemini S Ultra, Oxford Diffraction'
_diffrn_measurement_method '\w scans'
_diffrn_radiation_monochromator mirror
_diffrn_radiation_source 'Enhance Ultra (Cu) X-ray Source'
_diffrn_radiation_type CuK\a
_diffrn_radiation_wavelength 1.54184
_diffrn_reflns_av_R_equivalents 0.0241
_diffrn_reflns_av_sigmaI/netI 0.0415
_diffrn_reflns_limit_h_max 10
_diffrn_reflns_limit_h_min -11
_diffrn_reflns_limit_k_max 11
_diffrn_reflns_limit_k_min -13
_diffrn_reflns_limit_l_max 11
_diffrn_reflns_limit_l_min -14
_diffrn_reflns_number 7543
_diffrn_reflns_theta_full 69.43
_diffrn_reflns_theta_max 69.43
_diffrn_reflns_theta_min 4.23
_exptl_absorpt_coefficient_mu 2.283
_exptl_absorpt_correction_T_max 0.5286
_exptl_absorpt_correction_T_min 0.4620
_exptl_absorpt_correction_type multi-scan
_exptl_absorpt_process_details
;
CrysAlisPro, Oxford Diffraction Ltd.,
Version 1.171.34.36 (release 02-08-2010 CrysAlis171 .NET)
(compiled Aug  2 2010,13:00:58)
Empirical absorption correction using spherical harmonics,
 implemented in SCALE3 ABSPACK scaling algorithm.
;
_exptl_crystal_density_diffrn 1.283
_exptl_crystal_density_method 'not measured'
_exptl_crystal_F_000 476
_exptl_crystal_size_max 0.40
_exptl_crystal_size_mid 0.36
_exptl_crystal_size_min 0.32
_refine_diff_density_max 0.774
_refine_diff_density_min -0.391
_refine_diff_density_rms 0.047
_refine_ls_abs_structure_details 'Flack H D (1983), Acta Cryst. A39, 876-881'
_refine_ls_abs_structure_Flack -0.006(17)
_refine_ls_extinction_method none
_refine_ls_goodness_of_fit_ref 1.029
_refine_ls_hydrogen_treatment mixed
_refine_ls_matrix_type full
_refine_ls_number_parameters 577
_refine_ls_number_reflns 5134
_refine_ls_number_restraints 34
_refine_ls_restrained_S_all 1.036
_refine_ls_R_factor_all 0.0468
_refine_ls_R_factor_gt 0.0443
_refine_ls_shift/su_max 0.000
_refine_ls_shift/su_mean 0.000
_refine_ls_structure_factor_coef Fsqd
_refine_ls_weighting_details 'calc w=1/[\s^2^(Fo^2^)+(0.0814P)^2^+0.2513P] where P=(Fo^2^+2Fc^2^)/3'
_refine_ls_weighting_scheme calc
_refine_ls_wR_factor_gt 0.1231
_refine_ls_wR_factor_ref 0.1272
_reflns_number_gt 4861
_reflns_number_total 5134
_reflns_threshold_expression >2sigma(I)
_cod_data_source_file ol200724q_si_002.cif
_cod_data_source_block ywc-1
_cod_original_cell_volume 1171.33(10)
_cod_database_code 1502158

loop_
_symmetry_equiv_pos_as_xyz
'x, y, z'

loop_
_atom_site_label
_atom_site_type_symbol
_atom_site_fract_x
_atom_site_fract_y
_atom_site_fract_z
_atom_site_U_iso_or_equiv
_atom_site_adp_type
_atom_site_occupancy
_atom_site_symmetry_multiplicity
_atom_site_calc_flag
_atom_site_refinement_flags
_atom_site_disorder_assembly
_atom_site_disorder_group
S2 S 0.62799(11) 0.86350(10) 0.95917(11) 0.0459(2) Uani 1 1 d . . .
S1 S 0.30195(12) 0.57411(11) 0.36106(13) 0.0550(3) Uani 1 1 d . . .
O2 O 0.2929(3) 0.8054(3) 0.3621(3) 0.0453(6) Uani 1 1 d . . .
O4 O 0.6164(3) 0.6271(3) 0.9789(3) 0.0456(6) Uani 1 1 d . . .
O1 O 0.4171(3) 0.7519(3) 0.6067(3) 0.0550(7) Uani 1 1 d . . .
N2 N 0.5027(3) 0.7361(3) 0.3542(3) 0.0409(7) Uani 1 1 d D . .
O6 O 0.7414(4) 0.6062(4) 0.3539(4) 0.0676(9) Uani 1 1 d . . .
N3 N 1.0313(3) 0.5229(4) 0.8413(4) 0.0524(8) Uani 1 1 d . . .
N4 N 0.8188(3) 0.6907(3) 0.9933(3) 0.0452(7) Uani 1 1 d . . .
O3 O 0.8834(3) 0.6631(3) 0.7458(3) 0.0572(7) Uani 1 1 d . . .
C5 C 0.6584(4) 0.9309(3) 0.3125(4) 0.0387(7) Uani 1 1 d . . .
N1 N 0.6051(4) 0.8993(3) 0.5262(3) 0.0466(7) Uani 1 1 d . . .
O5 O 0.0326(4) 0.8348(5) -0.0019(5) 0.1093(17) Uani 1 1 d D . .
C17 C 0.1354(4) 1.0338(3) 0.5608(4) 0.0401(8) Uani 1 1 d . . .
C16 C 0.1994(4) 1.1566(3) 0.5272(4) 0.0389(7) Uani 1 1 d . . .
C13 C 0.3188(4) 0.9981(3) 0.4011(4) 0.0375(7) Uani 1 1 d . . .
C37 C 0.6181(4) 0.2740(3) 0.8181(4) 0.0422(8) Uani 1 1 d . . .
C36 C 0.5678(4) 0.3977(3) 0.7851(4) 0.0411(8) Uani 1 1 d . . .
C18 C 0.1969(4) 0.9566(3) 0.4952(4) 0.0419(8) Uani 1 1 d . . .
H18 H 0.1536 0.8763 0.5163 0.050 Uiso 1 1 calc R . .
C7 C 0.5191(4) 0.8543(3) 0.3728(3) 0.0371(7) Uani 1 1 d . . .
C11 C 0.3702(4) 0.7064(4) 0.3598(4) 0.0416(8) Uani 1 1 d . . .
C26 C 0.9461(4) 0.4927(4) 1.0537(4) 0.0490(9) Uani 1 1 d . . .
C44 C 0.5970(5) 0.2004(4) 0.7472(4) 0.0534(10) Uani 1 1 d . . .
H44 H 0.6304 0.1202 0.7660 0.064 Uiso 1 1 calc R . .
C29 C 0.8449(4) 0.5697(4) 0.9815(4) 0.0412(8) Uani 1 1 d . . .
C34 C 0.6626(4) 0.4312(3) 0.9461(4) 0.0409(8) Uani 1 1 d . . .
C38 C 0.6925(4) 0.2337(4) 0.9136(4) 0.0461(9) Uani 1 1 d . . .
H38 H 0.7271 0.1540 0.9346 0.055 Uiso 1 1 calc R . .
C10 C 0.3882(4) 0.9188(3) 0.3290(4) 0.0383(7) Uani 1 1 d . . .
C32 C 0.6916(4) 0.7249(3) 0.9780(3) 0.0392(7) Uani 1 1 d . . .
C15 C 0.3251(4) 1.1989(4) 0.4289(4) 0.0436(8) Uani 1 1 d . . .
H15 H 0.3674 1.2803 0.4046 0.052 Uiso 1 1 calc R . .
C35 C 0.5915(4) 0.4734(3) 0.8519(4) 0.0417(8) Uani 1 1 d . . .
H35 H 0.5582 0.5537 0.8316 0.050 Uiso 1 1 calc R . .
C40 C 0.6306(5) 0.4436(5) 1.1617(4) 0.0570(10) Uani 1 1 d . . .
H40C H 0.6525 0.4965 1.2037 0.085 Uiso 1 1 calc R . .
H40B H 0.6714 0.3641 1.1920 0.085 Uiso 1 1 calc R . .
H40A H 0.5309 0.4276 1.1802 0.085 Uiso 1 1 calc R . .
C6 C 0.7449(4) 0.9679(4) 0.1911(4) 0.0484(9) Uani 1 1 d . . .
H6 H 0.7197 0.9452 0.1296 0.058 Uiso 1 1 calc R . .
C22 C 0.1362(5) 1.2341(4) 0.5924(4) 0.0522(10) Uani 1 1 d . . .
H22 H 0.1763 1.3162 0.5688 0.063 Uiso 1 1 calc R . .
C39 C 0.7152(4) 0.3093(4) 0.9765(4) 0.0449(8) Uani 1 1 d . . .
H39 H 0.7652 0.2808 1.0391 0.054 Uiso 1 1 calc R . .
C8 C 0.5040(4) 0.8260(4) 0.5180(4) 0.0415(8) Uani 1 1 d . . .
C41 C 0.4997(5) 0.4412(4) 0.6855(4) 0.0514(10) Uani 1 1 d . . .
H41 H 0.4666 0.5216 0.6639 0.062 Uiso 1 1 calc R . .
C4 C 0.7027(4) 0.9597(4) 0.4048(4) 0.0442(8) Uani 1 1 d . . .
C1 C 0.8705(5) 1.0399(5) 0.1626(5) 0.0605(11) Uani 1 1 d . . .
H1 H 0.9287 1.0673 0.0805 0.073 Uiso 1 1 calc R . .
C14 C 0.3844(4) 1.1215(3) 0.3698(4) 0.0438(8) Uani 1 1 d . . .
H14 H 0.4689 1.1493 0.3082 0.053 Uiso 1 1 calc R . .
C33 C 0.6893(4) 0.5108(4) 1.0181(4) 0.0430(8) Uani 1 1 d . . .
C27 C 1.0527(4) 0.4666(4) 0.9668(5) 0.0528(10) Uani 1 1 d . . .
C9 C 0.6298(6) 0.8935(6) 0.6457(5) 0.0676(13) Uani 1 1 d . . .
H9A H 0.5568 0.8386 0.7156 0.101 Uiso 1 1 calc R . .
H9C H 0.6305 0.9775 0.6468 0.101 Uiso 1 1 calc R . .
H9B H 0.7185 0.8605 0.6542 0.101 Uiso 1 1 calc R . .
C24 C 1.0640(7) 0.3873(6) 1.2183(6) 0.0781(16) Uani 1 1 d . . .
H24 H 1.0700 0.3625 1.3026 0.094 Uiso 1 1 calc R . .
C12 C 0.4150(5) 0.9902(4) 0.1861(4) 0.0506(9) Uani 1 1 d . . .
H12A H 0.4677 0.9408 0.1432 0.076 Uiso 1 1 calc R . .
H12C H 0.4669 1.0706 0.1613 0.076 Uiso 1 1 calc R . .
H12B H 0.3272 1.0046 0.1628 0.076 Uiso 1 1 calc R . .
C25 C 0.9520(6) 0.4544(5) 1.1793(5) 0.0644(12) Uani 1 1 d . . .
H25 H 0.8825 0.4728 1.2377 0.077 Uiso 1 1 calc R . .
C43 C 0.5294(6) 0.2454(4) 0.6533(5) 0.0636(12) Uani 1 1 d . . .
H43 H 0.5146 0.1946 0.6100 0.076 Uiso 1 1 calc R . .
C30 C 0.9184(4) 0.5935(4) 0.8414(4) 0.0455(8) Uani 1 1 d . . .
C21 C 0.0177(5) 1.1899(5) 0.6890(5) 0.0601(11) Uani 1 1 d . . .
H21 H -0.0219 1.2412 0.7317 0.072 Uiso 1 1 calc R . .
C19 C 0.0109(4) 0.9899(4) 0.6607(4) 0.0522(10) Uani 1 1 d . . .
H19 H -0.0327 0.9095 0.6828 0.063 Uiso 1 1 calc R . .
C23 C 1.1648(6) 0.3580(5) 1.1325(7) 0.0785(16) Uani 1 1 d . . .
H23 H 1.2366 0.3105 1.1604 0.094 Uiso 1 1 calc R . .
C2 C 0.9100(5) 1.0711(5) 0.2540(5) 0.0668(13) Uani 1 1 d . . .
H2 H 0.9944 1.1193 0.2329 0.080 Uiso 1 1 calc R . .
C20 C -0.0453(5) 1.0651(5) 0.7246(5) 0.0601(12) Uani 1 1 d . . .
H20 H -0.1252 1.0344 0.7916 0.072 Uiso 1 1 calc R . .
C31 C 1.1327(5) 0.5307(6) 0.7252(6) 0.0733(15) Uani 1 1 d . . .
H31A H 1.0987 0.5797 0.6520 0.110 Uiso 1 1 calc R . .
H31B H 1.1462 0.4464 0.7269 0.110 Uiso 1 1 calc R . .
H31C H 1.2202 0.5712 0.7202 0.110 Uiso 1 1 calc R . .
C42 C 0.4804(5) 0.3679(5) 0.6190(5) 0.0629(12) Uani 1 1 d . . .
H42 H 0.4359 0.3985 0.5525 0.075 Uiso 1 1 calc R . .
C28 C 1.1621(5) 0.3983(5) 1.0029(6) 0.0716(14) Uani 1 1 d . . .
H28 H 1.2311 0.3797 0.9444 0.086 Uiso 1 1 calc R . .
C3 C 0.8256(5) 1.0315(5) 0.3770(5) 0.0638(12) Uani 1 1 d . . .
H3 H 0.8515 1.0530 0.4389 0.077 Uiso 1 1 calc R . .
C45 C 0.2728(9) 0.9662(8) -0.1317(6) 0.1062(12) Uani 0.696(3) 1 d PDU A 2
H45A H 0.2378 1.0469 -0.1379 0.159 Uiso 0.696(3) 1 calc PR A 2
H45B H 0.2617 0.9480 -0.2032 0.159 Uiso 0.696(3) 1 calc PR A 2
H45C H 0.3702 0.9695 -0.1321 0.159 Uiso 0.696(3) 1 calc PR A 2
C46 C 0.2627(9) 0.7155(8) 0.0096(7) 0.1106(13) Uani 0.696(3) 1 d PDU A 2
H46A H 0.2178 0.6426 0.0843 0.166 Uiso 0.696(3) 1 calc PR A 2
H46B H 0.3587 0.7284 0.0099 0.166 Uiso 0.696(3) 1 calc PR A 2
H46C H 0.2587 0.7012 -0.0657 0.166 Uiso 0.696(3) 1 calc PR A 2
S3 S 0.1794(2) 0.8467(2) 0.0103(2) 0.0880(6) Uani 0.696(3) 1 d PDU A 2
S3' S 0.1710(3) 0.8227(4) -0.0816(4) 0.0880(6) Uani 0.304(3) 1 d PD A 1
C46' C 0.2627(9) 0.7155(8) 0.0096(7) 0.1106(13) Uani 0.304(3) 1 d PDU A 1
H46D H 0.1998 0.6595 0.0875 0.166 Uiso 0.304(3) 1 calc PR A 1
H46E H 0.3306 0.7598 0.0296 0.166 Uiso 0.304(3) 1 calc PR A 1
H46F H 0.3097 0.6664 -0.0366 0.166 Uiso 0.304(3) 1 calc PR A 1
C45' C 0.2728(9) 0.9662(8) -0.1317(6) 0.1062(12) Uani 0.304(3) 1 d PDU A 1
H45D H 0.2702 1.0187 -0.2178 0.159 Uiso 0.304(3) 1 calc PR A 1
H45E H 0.3677 0.9491 -0.1286 0.159 Uiso 0.304(3) 1 calc PR A 1
H45F H 0.2365 1.0097 -0.0762 0.159 Uiso 0.304(3) 1 calc PR A 1
S4 S 0.79838(14) 0.62687(13) 0.45326(15) 0.0643(3) Uani 1 1 d . . .
C47 C 0.9561(6) 0.7238(6) 0.3763(11) 0.127(4) Uani 1 1 d . . .
H47A H 1.0073 0.6994 0.3092 0.190 Uiso 1 1 calc R . .
H47B H 1.0110 0.7138 0.4370 0.190 Uiso 1 1 calc R . .
H47C H 0.9366 0.8113 0.3405 0.190 Uiso 1 1 calc R . .
C48 C 0.8708(6) 0.4832(5) 0.5313(6) 0.0768(15) Uani 1 1 d . . .
H48A H 0.7980 0.4146 0.5728 0.115 Uiso 1 1 calc R . .
H48B H 0.9131 0.4931 0.5938 0.115 Uiso 1 1 calc R . .
H48C H 0.9404 0.4645 0.4693 0.115 Uiso 1 1 calc R . .
H7 H 0.562(5) 0.682(4) 0.361(5) 0.062(15) Uiso 1 1 d D . .
H4 H 0.887(6) 0.739(5) 0.990(5) 0.055(13) Uiso 1 1 d . . .

loop_
_atom_site_aniso_label
_atom_site_aniso_U_11
_atom_site_aniso_U_22
_atom_site_aniso_U_33
_atom_site_aniso_U_23
_atom_site_aniso_U_13
_atom_site_aniso_U_12
S2 0.0511(5) 0.0414(5) 0.0525(5) -0.0249(4) -0.0153(4) 0.0131(4)
S1 0.0513(5) 0.0423(5) 0.0846(7) -0.0336(5) -0.0264(5) 0.0078(4)
O2 0.0337(13) 0.0445(14) 0.0720(18) -0.0342(13) -0.0197(12) 0.0104(10)
O4 0.0363(13) 0.0401(14) 0.0675(18) -0.0288(13) -0.0129(11) 0.0093(10)
O1 0.0562(17) 0.0528(16) 0.0474(15) -0.0123(13) -0.0091(13) 0.0055(13)
N2 0.0374(16) 0.0386(16) 0.0576(18) -0.0267(14) -0.0183(13) 0.0102(13)
O6 0.0607(19) 0.077(2) 0.083(2) -0.0411(19) -0.0334(17) 0.0283(17)
N3 0.0334(16) 0.059(2) 0.065(2) -0.0266(17) -0.0064(14) 0.0086(14)
N4 0.0388(16) 0.0415(17) 0.060(2) -0.0229(15) -0.0156(14) 0.0064(13)
O3 0.0534(17) 0.0582(17) 0.0527(16) -0.0150(14) -0.0109(13) 0.0085(14)
C5 0.0410(18) 0.0350(16) 0.0435(18) -0.0161(14) -0.0154(15) 0.0063(14)
N1 0.0514(18) 0.0544(19) 0.0436(16) -0.0250(15) -0.0194(14) 0.0088(15)
O5 0.056(2) 0.108(4) 0.156(5) -0.040(3) -0.029(3) -0.014(2)
C17 0.0360(17) 0.0377(17) 0.0452(19) -0.0148(15) -0.0099(14) 0.0065(14)
C16 0.0391(18) 0.0366(17) 0.0421(18) -0.0148(15) -0.0129(14) 0.0095(14)
C13 0.0347(16) 0.0356(17) 0.0458(18) -0.0174(15) -0.0142(14) 0.0084(13)
C37 0.0445(19) 0.0307(17) 0.049(2) -0.0112(15) -0.0134(15) 0.0030(14)
C36 0.0366(17) 0.0317(17) 0.053(2) -0.0143(15) -0.0113(15) 0.0047(13)
C18 0.0369(18) 0.0332(17) 0.055(2) -0.0165(16) -0.0121(15) 0.0041(14)
C7 0.0355(17) 0.0377(17) 0.0446(18) -0.0196(15) -0.0159(14) 0.0085(13)
C11 0.0414(19) 0.0396(18) 0.053(2) -0.0251(16) -0.0181(15) 0.0117(15)
C26 0.047(2) 0.044(2) 0.063(2) -0.0236(18) -0.0245(18) 0.0141(16)
C44 0.067(3) 0.0370(19) 0.062(2) -0.0210(18) -0.024(2) 0.0078(18)
C29 0.0365(18) 0.0376(18) 0.051(2) -0.0180(15) -0.0124(15) 0.0081(14)
C34 0.0362(17) 0.0359(17) 0.049(2) -0.0156(15) -0.0081(14) 0.0055(14)
C38 0.058(2) 0.0316(17) 0.047(2) -0.0115(15) -0.0163(17) 0.0119(16)
C10 0.0365(17) 0.0367(17) 0.0477(19) -0.0199(15) -0.0157(14) 0.0085(14)
C32 0.0434(19) 0.0379(17) 0.0378(17) -0.0169(14) -0.0089(14) 0.0049(14)
C15 0.045(2) 0.0330(17) 0.051(2) -0.0172(16) -0.0061(16) -0.0019(14)
C35 0.0383(17) 0.0305(16) 0.055(2) -0.0147(15) -0.0128(15) 0.0059(13)
C40 0.058(2) 0.058(2) 0.054(2) -0.027(2) -0.0032(19) -0.0010(19)
C6 0.046(2) 0.047(2) 0.049(2) -0.0123(17) -0.0149(17) 0.0077(16)
C22 0.055(2) 0.041(2) 0.061(2) -0.0256(18) -0.0056(19) 0.0096(17)
C39 0.054(2) 0.0350(18) 0.049(2) -0.0163(16) -0.0207(17) 0.0114(16)
C8 0.0426(19) 0.0406(18) 0.0434(19) -0.0185(16) -0.0109(15) 0.0129(15)
C41 0.051(2) 0.0373(18) 0.065(3) -0.0129(18) -0.0257(19) 0.0111(16)
C4 0.046(2) 0.043(2) 0.049(2) -0.0205(17) -0.0181(16) 0.0061(16)
C1 0.046(2) 0.054(2) 0.061(3) -0.003(2) -0.0066(19) 0.0016(18)
C14 0.0422(19) 0.0366(18) 0.049(2) -0.0170(16) -0.0027(15) 0.0003(15)
C33 0.0385(19) 0.0356(17) 0.054(2) -0.0165(16) -0.0108(16) 0.0074(14)
C27 0.043(2) 0.046(2) 0.075(3) -0.027(2) -0.0184(19) 0.0087(16)
C9 0.085(3) 0.079(3) 0.057(3) -0.037(2) -0.033(2) 0.015(3)
C24 0.082(4) 0.072(3) 0.085(4) -0.020(3) -0.049(3) 0.014(3)
C12 0.058(2) 0.055(2) 0.048(2) -0.0256(18) -0.0218(18) 0.0202(19)
C25 0.070(3) 0.063(3) 0.069(3) -0.028(2) -0.032(2) 0.016(2)
C43 0.084(3) 0.050(2) 0.073(3) -0.028(2) -0.042(3) 0.005(2)
C30 0.0374(18) 0.0430(19) 0.054(2) -0.0181(17) -0.0071(16) -0.0002(15)
C21 0.060(3) 0.057(3) 0.063(3) -0.029(2) -0.006(2) 0.019(2)
C19 0.041(2) 0.044(2) 0.063(2) -0.0176(18) -0.0009(17) -0.0010(16)
C23 0.068(3) 0.064(3) 0.115(5) -0.030(3) -0.052(3) 0.025(3)
C2 0.047(2) 0.056(3) 0.084(3) -0.013(2) -0.016(2) -0.009(2)
C20 0.045(2) 0.060(3) 0.065(3) -0.022(2) 0.0024(19) 0.0106(19)
C31 0.047(2) 0.096(4) 0.078(3) -0.047(3) 0.003(2) 0.004(2)
C42 0.069(3) 0.055(3) 0.075(3) -0.023(2) -0.041(2) 0.009(2)
C28 0.047(2) 0.061(3) 0.111(4) -0.036(3) -0.024(3) 0.018(2)
C3 0.056(3) 0.068(3) 0.081(3) -0.035(3) -0.032(2) -0.005(2)
C45 0.1042(14) 0.1063(12) 0.1054(13) -0.0380(7) -0.0257(7) 0.0076(7)
C46 0.1100(15) 0.1089(12) 0.1118(15) -0.0413(8) -0.0275(8) 0.0104(8)
S3 0.0645(10) 0.0988(13) 0.1066(14) -0.0396(10) -0.0319(10) -0.0081(8)
S3' 0.0645(10) 0.0988(13) 0.1066(14) -0.0396(10) -0.0319(10) -0.0081(8)
C46' 0.1100(15) 0.1089(12) 0.1118(15) -0.0413(8) -0.0275(8) 0.0104(8)
C45' 0.1042(14) 0.1063(12) 0.1054(13) -0.0380(7) -0.0257(7) 0.0076(7)
S4 0.0501(6) 0.0636(7) 0.0868(8) -0.0335(6) -0.0241(5) 0.0177(5)
C47 0.050(3) 0.063(3) 0.226(10) 0.000(4) -0.052(4) 0.000(3)
C48 0.065(3) 0.065(3) 0.090(4) -0.015(3) -0.025(3) 0.015(2)

loop_
_atom_type_symbol
_atom_type_description
_atom_type_scat_dispersion_real
_atom_type_scat_dispersion_imag
_atom_type_scat_source
C C 0.0181 0.0091 'International Tables Vol C Tables 4.2.6.8 and 6.1.1.4'
H H 0.0000 0.0000 'International Tables Vol C Tables 4.2.6.8 and 6.1.1.4'
N N 0.0311 0.0180 'International Tables Vol C Tables 4.2.6.8 and 6.1.1.4'
O O 0.0492 0.0322 'International Tables Vol C Tables 4.2.6.8 and 6.1.1.4'
S S 0.3331 0.5567 'International Tables Vol C Tables 4.2.6.8 and 6.1.1.4'

loop_
_geom_angle_atom_site_label_1
_geom_angle_atom_site_label_2
_geom_angle_atom_site_label_3
_geom_angle
C11 O2 C10 108.9(3)
C32 O4 C33 109.9(3)
C11 N2 C7 111.9(3)
C11 N2 H7 122(4)
C7 N2 H7 124(4)
C30 N3 C27 110.3(3)
C30 N3 C31 123.5(4)
C27 N3 C31 124.7(4)
C32 N4 C29 111.6(3)
C32 N4 H4 126(3)
C29 N4 H4 120(3)
C6 C5 C4 119.4(4)
C6 C5 C7 131.7(4)
C4 C5 C7 108.9(3)
C8 N1 C4 110.8(3)
C8 N1 C9 123.9(4)
C4 N1 C9 123.9(4)
S3 O5 S3' 48.0(3)
C16 C17 C18 119.4(3)
C16 C17 C19 119.1(3)
C18 C17 C19 121.4(3)
C17 C16 C15 118.8(3)
C17 C16 C22 119.1(3)
C15 C16 C22 122.1(4)
C18 C13 C14 118.8(3)
C18 C13 C10 123.0(3)
C14 C13 C10 118.2(3)
C38 C37 C44 123.2(4)
C38 C37 C36 118.6(3)
C44 C37 C36 118.1(4)
C41 C36 C35 122.2(3)
C41 C36 C37 119.0(4)
C35 C36 C37 118.8(3)
C13 C18 C17 121.2(3)
C13 C18 H18 119.4
C17 C18 H18 119.4
N2 C7 C5 117.7(3)
N2 C7 C8 110.4(3)
C5 C7 C8 101.6(3)
N2 C7 C10 99.3(3)
C5 C7 C10 117.6(3)
C8 C7 C10 110.5(3)
N2 C11 O2 109.7(3)
N2 C11 S1 128.1(3)
O2 C11 S1 122.2(3)
C25 C26 C27 119.6(4)
C25 C26 C29 132.1(4)
C27 C26 C29 108.1(4)
C43 C44 C37 120.9(4)
C43 C44 H44 119.5
C37 C44 H44 119.5
N4 C29 C26 115.9(3)
N4 C29 C30 109.5(3)
C26 C29 C30 102.4(3)
N4 C29 C33 99.4(3)
C26 C29 C33 118.4(3)
C30 C29 C33 111.4(3)
C35 C34 C39 119.6(3)
C35 C34 C33 122.2(3)
C39 C34 C33 118.3(3)
C39 C38 C37 121.5(3)
C39 C38 H38 119.2
C37 C38 H38 119.2
O2 C10 C13 108.8(3)
O2 C10 C12 106.4(3)
C13 C10 C12 111.7(3)
O2 C10 C7 100.7(3)
C13 C10 C7 114.7(3)
C12 C10 C7 113.5(3)
O4 C32 N4 109.9(3)
O4 C32 S2 121.8(3)
N4 C32 S2 128.4(3)
C14 C15 C16 120.7(3)
C14 C15 H15 119.7
C16 C15 H15 119.7
C34 C35 C36 121.4(3)
C34 C35 H35 119.3
C36 C35 H35 119.3
C33 C40 H40C 109.5
C33 C40 H40B 109.5
H40C C40 H40B 109.5
C33 C40 H40A 109.5
H40C C40 H40A 109.5
H40B C40 H40A 109.5
C5 C6 C1 118.6(4)
C5 C6 H6 120.7
C1 C6 H6 120.7
C21 C22 C16 120.9(4)
C21 C22 H22 119.5
C16 C22 H22 119.5
C38 C39 C34 120.0(4)
C38 C39 H39 120.0
C34 C39 H39 120.0
O1 C8 N1 126.0(4)
O1 C8 C7 126.1(4)
N1 C8 C7 107.9(3)
C42 C41 C36 121.6(4)
C42 C41 H41 119.2
C36 C41 H41 119.2
C3 C4 C5 122.2(4)
C3 C4 N1 128.1(4)
C5 C4 N1 109.6(3)
C2 C1 C6 121.1(4)
C2 C1 H1 119.5
C6 C1 H1 119.5
C15 C14 C13 121.0(3)
C15 C14 H14 119.5
C13 C14 H14 119.5
O4 C33 C34 108.9(3)
O4 C33 C40 105.9(3)
C34 C33 C40 112.4(3)
O4 C33 C29 100.7(3)
C34 C33 C29 115.0(3)
C40 C33 C29 112.8(4)
C28 C27 C26 122.4(5)
C28 C27 N3 127.4(5)
C26 C27 N3 110.2(4)
N1 C9 H9A 109.5
N1 C9 H9C 109.5
H9A C9 H9C 109.5
N1 C9 H9B 109.5
H9A C9 H9B 109.5
H9C C9 H9B 109.5
C23 C24 C25 120.2(6)
C23 C24 H24 119.9
C25 C24 H24 119.9
C10 C12 H12A 109.5
C10 C12 H12C 109.5
H12A C12 H12C 109.5
C10 C12 H12B 109.5
H12A C12 H12B 109.5
H12C C12 H12B 109.5
C26 C25 C24 119.3(5)
C26 C25 H25 120.4
C24 C25 H25 120.4
C44 C43 C42 121.5(4)
C44 C43 H43 119.3
C42 C43 H43 119.3
O3 C30 N3 125.1(4)
O3 C30 C29 126.6(4)
N3 C30 C29 108.3(4)
C22 C21 C20 119.9(4)
C22 C21 H21 120.1
C20 C21 H21 120.1
C20 C19 C17 120.5(4)
C20 C19 H19 119.8
C17 C19 H19 119.8
C24 C23 C28 121.4(5)
C24 C23 H23 119.3
C28 C23 H23 119.3
C1 C2 C3 120.7(4)
C1 C2 H2 119.6
C3 C2 H2 119.6
C19 C20 C21 120.4(4)
C19 C20 H20 119.8
C21 C20 H20 119.8
N3 C31 H31A 109.5
N3 C31 H31B 109.5
H31A C31 H31B 109.5
N3 C31 H31C 109.5
H31A C31 H31C 109.5
H31B C31 H31C 109.5
C41 C42 C43 118.9(4)
C41 C42 H42 120.6
C43 C42 H42 120.6
C27 C28 C23 117.1(5)
C27 C28 H28 121.5
C23 C28 H28 121.5
C4 C3 C2 117.9(4)
C4 C3 H3 121.0
C2 C3 H3 121.0
S3 C45 H45A 109.5
S3 C45 H45B 109.5
H45A C45 H45B 109.5
S3 C45 H45C 109.5
H45A C45 H45C 109.5
H45B C45 H45C 109.5
S3 C46 H46A 109.5
S3 C46 H46B 109.5
H46A C46 H46B 109.5
S3 C46 H46C 109.5
H46A C46 H46C 109.5
H46B C46 H46C 109.5
O5 S3 C46 111.0(4)
O5 S3 C45 107.0(4)
C46 S3 C45 102.7(4)
O6 S4 C47 108.0(4)
O6 S4 C48 106.2(3)
C47 S4 C48 97.5(3)
S4 C47 H47A 109.5
S4 C47 H47B 109.5
H47A C47 H47B 109.5
S4 C47 H47C 109.5
H47A C47 H47C 109.5
H47B C47 H47C 109.5
S4 C48 H48A 109.5
S4 C48 H48B 109.5
H48A C48 H48B 109.5
S4 C48 H48C 109.5
H48A C48 H48C 109.5
H48B C48 H48C 109.5

loop_
_geom_bond_atom_site_label_1
_geom_bond_atom_site_label_2
_geom_bond_distance
S2 C32 1.646(4)
S1 C11 1.646(4)
O2 C11 1.360(4)
O2 C10 1.473(4)
O4 C32 1.337(5)
O4 C33 1.468(4)
O1 C8 1.207(5)
N2 C11 1.332(5)
N2 C7 1.456(4)
N2 H7 0.84(3)
O6 S4 1.490(4)
N3 C30 1.367(5)
N3 C27 1.423(6)
N3 C31 1.455(5)
N4 C32 1.341(5)
N4 C29 1.449(5)
N4 H4 0.86(6)
O3 C30 1.223(5)
C5 C6 1.379(6)
C5 C4 1.392(5)
C5 C7 1.499(5)
N1 C8 1.347(5)
N1 C4 1.429(5)
N1 C9 1.446(5)
O5 S3 1.498(4)
O5 S3' 1.499(5)
C17 C16 1.409(5)
C17 C18 1.416(5)
C17 C19 1.421(5)
C16 C15 1.419(5)
C16 C22 1.421(5)
C13 C18 1.370(5)
C13 C14 1.428(5)
C13 C10 1.510(5)
C37 C38 1.404(6)
C37 C44 1.425(6)
C37 C36 1.428(5)
C36 C41 1.401(6)
C36 C35 1.414(6)
C18 H18 0.9300
C7 C8 1.567(5)
C7 C10 1.571(5)
C26 C25 1.375(7)
C26 C27 1.395(6)
C26 C29 1.512(5)
C44 C43 1.346(6)
C44 H44 0.9300
C29 C30 1.543(5)
C29 C33 1.575(5)
C34 C35 1.370(6)
C34 C39 1.420(5)
C34 C33 1.508(5)
C38 C39 1.371(6)
C38 H38 0.9300
C10 C12 1.510(5)
C15 C14 1.360(5)
C15 H15 0.9300
C35 H35 0.9300
C40 C33 1.520(6)
C40 H40C 0.9600
C40 H40B 0.9600
C40 H40A 0.9600
C6 C1 1.391(6)
C6 H6 0.9300
C22 C21 1.363(6)
C22 H22 0.9300
C39 H39 0.9300
C41 C42 1.374(7)
C41 H41 0.9300
C4 C3 1.369(6)
C1 C2 1.375(8)
C1 H1 0.9300
C14 H14 0.9300
C27 C28 1.375(6)
C9 H9A 0.9600
C9 H9C 0.9600
C9 H9B 0.9600
C24 C23 1.372(9)
C24 C25 1.402(7)
C24 H24 0.9300
C12 H12A 0.9600
C12 H12C 0.9600
C12 H12B 0.9600
C25 H25 0.9300
C43 C42 1.410(6)
C43 H43 0.9300
C21 C20 1.422(7)
C21 H21 0.9300
C19 C20 1.369(6)
C19 H19 0.9300
C23 C28 1.408(9)
C23 H23 0.9300
C2 C3 1.384(8)
C2 H2 0.9300
C20 H20 0.9300
C31 H31A 0.9600
C31 H31B 0.9600
C31 H31C 0.9600
C42 H42 0.9300
C28 H28 0.9300
C3 H3 0.9300
C45 S3 1.745(8)
C45 H45A 0.9600
C45 H45B 0.9600
C45 H45C 0.9600
C46 S3 1.699(9)
C46 H46A 0.9600
C46 H46B 0.9600
C46 H46C 0.9600
S4 C47 1.753(6)
S4 C48 1.778(5)
C47 H47A 0.9600
C47 H47B 0.9600
C47 H47C 0.9600
C48 H48A 0.9600
C48 H48B 0.9600
C48 H48C 0.9600

loop_
_geom_hbond_atom_site_label_D
_geom_hbond_atom_site_label_H
_geom_hbond_atom_site_label_A
_geom_hbond_distance_DH
_geom_hbond_distance_HA
_geom_hbond_distance_DA
_geom_hbond_angle_DHA
_geom_hbond_site_symmetry_A
N2 H7 O6 0.84(3) 1.96(3) 2.768(4) 161(5) .
N4 H4 O5 0.86(6) 1.85(6) 2.705(5) 175(5) 1_656

loop_
_geom_torsion_atom_site_label_1
_geom_torsion_atom_site_label_2
_geom_torsion_atom_site_label_3
_geom_torsion_atom_site_label_4
_geom_torsion
C18 C17 C16 C15 -0.7(5)
C19 C17 C16 C15 178.9(4)
C18 C17 C16 C22 179.3(4)
C19 C17 C16 C22 -1.1(6)
C38 C37 C36 C41 176.8(4)
C44 C37 C36 C41 0.3(5)
C38 C37 C36 C35 -1.7(5)
C44 C37 C36 C35 -178.1(4)
C14 C13 C18 C17 0.2(6)
C10 C13 C18 C17 179.7(3)
C16 C17 C18 C13 1.2(6)
C19 C17 C18 C13 -178.4(4)
C11 N2 C7 C5 -152.6(3)
C11 N2 C7 C8 91.5(4)
C11 N2 C7 C10 -24.6(4)
C6 C5 C7 N2 46.9(6)
C4 C5 C7 N2 -129.5(4)
C6 C5 C7 C8 167.5(4)
C4 C5 C7 C8 -8.8(4)
C6 C5 C7 C10 -71.8(5)
C4 C5 C7 C10 111.9(4)
C7 N2 C11 O2 9.2(5)
C7 N2 C11 S1 -172.1(3)
C10 O2 C11 N2 12.4(4)
C10 O2 C11 S1 -166.4(3)
C38 C37 C44 C43 -177.5(4)
C36 C37 C44 C43 -1.2(6)
C32 N4 C29 C26 -152.6(3)
C32 N4 C29 C30 92.3(4)
C32 N4 C29 C33 -24.5(4)
C25 C26 C29 N4 51.6(6)
C27 C26 C29 N4 -124.5(4)
C25 C26 C29 C30 170.7(5)
C27 C26 C29 C30 -5.4(4)
C25 C26 C29 C33 -66.3(6)
C27 C26 C29 C33 117.5(4)
C44 C37 C38 C39 177.5(4)
C36 C37 C38 C39 1.2(6)
C11 O2 C10 C13 -147.2(3)
C11 O2 C10 C12 92.3(3)
C11 O2 C10 C7 -26.3(4)
C18 C13 C10 O2 9.1(5)
C14 C13 C10 O2 -171.4(3)
C18 C13 C10 C12 126.2(4)
C14 C13 C10 C12 -54.2(5)
C18 C13 C10 C7 -102.8(4)
C14 C13 C10 C7 76.7(4)
N2 C7 C10 O2 28.9(3)
C5 C7 C10 O2 157.0(3)
C8 C7 C10 O2 -87.1(3)
N2 C7 C10 C13 145.5(3)
C5 C7 C10 C13 -86.4(4)
C8 C7 C10 C13 29.5(4)
N2 C7 C10 C12 -84.4(4)
C5 C7 C10 C12 43.6(4)
C8 C7 C10 C12 159.6(3)
C33 O4 C32 N4 9.6(4)
C33 O4 C32 S2 -170.7(3)
C29 N4 C32 O4 11.0(4)
C29 N4 C32 S2 -168.6(3)
C17 C16 C15 C14 -1.2(6)
C22 C16 C15 C14 178.8(4)
C39 C34 C35 C36 0.8(5)
C33 C34 C35 C36 179.8(3)
C41 C36 C35 C34 -177.7(4)
C37 C36 C35 C34 0.7(5)
C4 C5 C6 C1 -3.8(6)
C7 C5 C6 C1 -179.9(4)
C17 C16 C22 C21 2.0(7)
C15 C16 C22 C21 -178.0(4)
C37 C38 C39 C34 0.3(6)
C35 C34 C39 C38 -1.3(6)
C33 C34 C39 C38 179.7(4)
C4 N1 C8 O1 170.6(4)
C9 N1 C8 O1 4.1(6)
C4 N1 C8 C7 -9.6(4)
C9 N1 C8 C7 -176.0(4)
N2 C7 C8 O1 -43.4(5)
C5 C7 C8 O1 -169.0(4)
C10 C7 C8 O1 65.5(5)
N2 C7 C8 N1 136.8(3)
C5 C7 C8 N1 11.2(4)
C10 C7 C8 N1 -114.4(3)
C35 C36 C41 C42 178.3(4)
C37 C36 C41 C42 -0.1(6)
C6 C5 C4 C3 4.6(6)
C7 C5 C4 C3 -178.5(4)
C6 C5 C4 N1 -173.0(3)
C7 C5 C4 N1 3.9(4)
C8 N1 C4 C3 -173.6(4)
C9 N1 C4 C3 -7.1(7)
C8 N1 C4 C5 3.9(5)
C9 N1 C4 C5 170.3(4)
C5 C6 C1 C2 1.6(7)
C16 C15 C14 C13 2.8(6)
C18 C13 C14 C15 -2.2(6)
C10 C13 C14 C15 178.2(4)
C32 O4 C33 C34 -145.1(3)
C32 O4 C33 C40 93.8(4)
C32 O4 C33 C29 -23.8(4)
C35 C34 C33 O4 5.5(5)
C39 C34 C33 O4 -175.4(3)
C35 C34 C33 C40 122.5(4)
C39 C34 C33 C40 -58.4(5)
C35 C34 C33 C29 -106.6(4)
C39 C34 C33 C29 72.4(4)
N4 C29 C33 O4 27.4(4)
C26 C29 C33 O4 153.8(3)
C30 C29 C33 O4 -87.9(3)
N4 C29 C33 C34 144.3(3)
C26 C29 C33 C34 -89.3(4)
C30 C29 C33 C34 29.0(4)
N4 C29 C33 C40 -85.1(4)
C26 C29 C33 C40 41.3(5)
C30 C29 C33 C40 159.6(3)
C25 C26 C27 C28 2.9(7)
C29 C26 C27 C28 179.6(4)
C25 C26 C27 N3 -175.5(4)
C29 C26 C27 N3 1.2(5)
C30 N3 C27 C28 -174.0(4)
C31 N3 C27 C28 -7.9(7)
C30 N3 C27 C26 4.3(5)
C31 N3 C27 C26 170.4(4)
C27 C26 C25 C24 -1.3(7)
C29 C26 C25 C24 -177.1(5)
C23 C24 C25 C26 -1.3(8)
C37 C44 C43 C42 1.8(8)
C27 N3 C30 O3 172.1(4)
C31 N3 C30 O3 5.8(7)
C27 N3 C30 C29 -7.8(5)
C31 N3 C30 C29 -174.1(4)
N4 C29 C30 O3 -48.4(5)
C26 C29 C30 O3 -171.9(4)
C33 C29 C30 O3 60.5(5)
N4 C29 C30 N3 131.6(3)
C26 C29 C30 N3 8.0(4)
C33 C29 C30 N3 -119.6(3)
C16 C22 C21 C20 -0.8(7)
C16 C17 C19 C20 -0.8(7)
C18 C17 C19 C20 178.7(4)
C25 C24 C23 C28 2.5(9)
C6 C1 C2 C3 0.0(8)
C17 C19 C20 C21 2.1(7)
C22 C21 C20 C19 -1.2(8)
C36 C41 C42 C43 0.7(7)
C44 C43 C42 C41 -1.6(8)
C26 C27 C28 C23 -1.7(7)
N3 C27 C28 C23 176.4(5)
C24 C23 C28 C27 -1.0(8)
C5 C4 C3 C2 -2.9(7)
N1 C4 C3 C2 174.2(4)
C1 C2 C3 C4 0.6(8)
S3' O5 S3 C46 -53.6(3)
S3' O5 S3 C45 57.6(3)
